data_4117476
loop_
_publ_author_name
'Shikuo Ren'
'Zaozao Qiu'
'Zuowei Xie'

_publ_section_title
;
 Transition-Metal-Promoted or -Catalyzed Exocyclic Alkyne Insertion via
 Zirconacyclopentene with Carborane Auxiliary: Formation of Symmetric or
 Unsymmetric Benzocarboranes
;
_journal_name_full 'Journal of the American Chemical Society'
_journal_page_first 3242
_journal_page_last 3254
_journal_paper_doi 10.1021/ja211485t
_journal_volume 134
_journal_year 2012
_chemical_formula_sum 'C23 H32 B10'
_chemical_formula_weight 416.59
_chemical_name_systematic
; 
 ? 
;
_space_group_IT_number 14
_symmetry_cell_setting monoclinic
_symmetry_space_group_name_Hall '-P 2ybc'
_symmetry_space_group_name_H-M 'P 1 21/c 1'
_atom_sites_solution_hydrogens geom
_atom_sites_solution_primary direct
_atom_sites_solution_secondary difmap
_audit_creation_method SHELXL-97
_cell_angle_alpha 90.00
_cell_angle_beta 108.298(3)
_cell_angle_gamma 90.00
_cell_formula_units_Z 4
_cell_length_a 11.8291(18)
_cell_length_b 16.137(2)
_cell_length_c 14.117(2)
_cell_measurement_temperature 293(2)
_cell_volume 2558.5(6)
_computing_cell_refinement 'BRUKER SMART CCD DIFFRACTOMETER'
_computing_data_collection 'BRUKER SMART CCD DIFFRACTOMETER'
_computing_data_reduction 'BRUKER SMART CCD DIFFRACTOMETER'
_computing_molecular_graphics 'SIEMENS SHELXTL'
_computing_publication_material 'SIEMENS SHELXTL'
_computing_structure_refinement 'SHELXL-97 (Sheldrick, 2008)'
_computing_structure_solution 'SHELXS-97 (Sheldrick, 2008)'
_diffrn_ambient_temperature 293(2)
_diffrn_measured_fraction_theta_full 1.000
_diffrn_measured_fraction_theta_max 1.000
_diffrn_measurement_device_type 'BRUKER SMART CCD DIFFRACTOMETER'
_diffrn_measurement_method 'OMEGA SCAN'
_diffrn_radiation_monochromator graphite
_diffrn_radiation_source 'fine-focus sealed tube'
_diffrn_radiation_type MoK\a
_diffrn_radiation_wavelength 0.71073
_diffrn_reflns_av_R_equivalents 0.0516
_diffrn_reflns_av_sigmaI/netI 0.0599
_diffrn_reflns_limit_h_max 14
_diffrn_reflns_limit_h_min -8
_diffrn_reflns_limit_k_max 19
_diffrn_reflns_limit_k_min -19
_diffrn_reflns_limit_l_max 14
_diffrn_reflns_limit_l_min -16
_diffrn_reflns_number 13629
_diffrn_reflns_theta_full 25.00
_diffrn_reflns_theta_max 25.00
_diffrn_reflns_theta_min 1.81
_exptl_absorpt_coefficient_mu 0.055
_exptl_absorpt_correction_T_max 0.7456
_exptl_absorpt_correction_T_min 0.5656
_exptl_absorpt_correction_type multi-scan
_exptl_crystal_colour colourless
_exptl_crystal_density_diffrn 1.082
_exptl_crystal_description block
_exptl_crystal_F_000 880
_exptl_crystal_size_max 0.50
_exptl_crystal_size_mid 0.40
_exptl_crystal_size_min 0.30
_refine_diff_density_max 0.457
_refine_diff_density_min -0.249
_refine_diff_density_rms 0.035
_refine_ls_extinction_method none
_refine_ls_goodness_of_fit_ref 1.016
_refine_ls_hydrogen_treatment riding
_refine_ls_matrix_type full
_refine_ls_number_parameters 298
_refine_ls_number_reflns 4506
_refine_ls_number_restraints 0
_refine_ls_restrained_S_all 1.016
_refine_ls_R_factor_all 0.1241
_refine_ls_R_factor_gt 0.0620
_refine_ls_shift/su_max 0.001
_refine_ls_shift/su_mean 0.000
_refine_ls_structure_factor_coef Fsqd
_refine_ls_weighting_details 'calc w=1/[\s^2^(Fo^2^)+(0.0893P)^2^+1.0471P] where P=(Fo^2^+2Fc^2^)/3'
_refine_ls_weighting_scheme calc
_refine_ls_wR_factor_gt 0.1586
_refine_ls_wR_factor_ref 0.2087
_reflns_number_gt 2401
_reflns_number_total 4506
_reflns_threshold_expression >2sigma(I)
_cod_data_source_file ja211485t_si_001_7.cif
_cod_data_source_block 3v
_cod_original_cell_volume 2558.4(7)
_cod_database_code 4117476

loop_
_symmetry_equiv_pos_as_xyz
'x, y, z'
'-x, y+1/2, -z+1/2'
'-x, -y, -z'
'x, -y-1/2, z-1/2'

loop_
_atom_site_label
_atom_site_type_symbol
_atom_site_fract_x
_atom_site_fract_y
_atom_site_fract_z
_atom_site_U_iso_or_equiv
_atom_site_adp_type
_atom_site_occupancy
_atom_site_symmetry_multiplicity
_atom_site_calc_flag
_atom_site_refinement_flags
C1 C 0.6830(2) 0.17931(16) 0.3744(2) 0.0506(7) Uani 1 1 d .
C2 C 0.7559(2) 0.12339(16) 0.31579(19) 0.0487(7) Uani 1 1 d .
C11 C 0.6832(2) 0.06266(16) 0.24158(19) 0.0475(7) Uani 1 1 d .
C12 C 0.7475(2) 0.01389(18) 0.1847(2) 0.0518(7) Uani 1 1 d .
C13 C 0.7573(3) 0.0426(2) 0.0958(2) 0.0637(8) Uani 1 1 d .
H13A H 0.7255 0.0940 0.0715 0.076 Uiso 1 1 calc R
C14 C 0.8142(3) -0.0044(2) 0.0421(2) 0.0763(10) Uani 1 1 d .
H14A H 0.8204 0.0155 -0.0179 0.092 Uiso 1 1 calc R
C15 C 0.8612(3) -0.0799(3) 0.0773(3) 0.0829(11) Uani 1 1 d .
H15A H 0.8993 -0.1114 0.0412 0.099 Uiso 1 1 calc R
C16 C 0.8525(3) -0.1090(2) 0.1652(3) 0.0869(11) Uani 1 1 d .
H16A H 0.8845 -0.1605 0.1889 0.104 Uiso 1 1 calc R
C17 C 0.7962(3) -0.0626(2) 0.2192(2) 0.0698(9) Uani 1 1 d .
H17A H 0.7910 -0.0829 0.2793 0.084 Uiso 1 1 calc R
C18 C 0.5658(2) 0.05478(17) 0.2264(2) 0.0521(7) Uani 1 1 d .
C19 C 0.4927(3) -0.0037(2) 0.1477(2) 0.0803(11) Uani 1 1 d .
H19A H 0.5434 -0.0311 0.1161 0.120 Uiso 1 1 calc R
H19B H 0.4325 0.0269 0.0987 0.120 Uiso 1 1 calc R
H19C H 0.4557 -0.0442 0.1781 0.120 Uiso 1 1 calc R
C20 C 0.5021(2) 0.10268(17) 0.2829(2) 0.0509(7) Uani 1 1 d .
C21 C 0.3731(2) 0.08295(19) 0.2657(2) 0.0561(8) Uani 1 1 d .
C22 C 0.3407(3) 0.0136(2) 0.3081(3) 0.0780(10) Uani 1 1 d .
H22A H 0.3994 -0.0220 0.3458 0.094 Uiso 1 1 calc R
C23 C 0.2238(4) -0.0036(3) 0.2958(3) 0.1027(14) Uani 1 1 d .
H23A H 0.2041 -0.0502 0.3260 0.123 Uiso 1 1 calc R
C24 C 0.1363(4) 0.0467(4) 0.2400(4) 0.1104(17) Uani 1 1 d .
H24A H 0.0569 0.0348 0.2322 0.133 Uiso 1 1 calc R
C25 C 0.1652(3) 0.1150(4) 0.1952(3) 0.1066(15) Uani 1 1 d .
H25A H 0.1056 0.1495 0.1564 0.128 Uiso 1 1 calc R
C26 C 0.2837(3) 0.1327(3) 0.2076(3) 0.0828(11) Uani 1 1 d .
H26A H 0.3030 0.1788 0.1763 0.099 Uiso 1 1 calc R
C27 C 0.5539(2) 0.16078(17) 0.3509(2) 0.0525(7) Uani 1 1 d .
C28 C 0.4873(3) 0.2085(2) 0.4088(2) 0.0694(9) Uani 1 1 d .
H28A H 0.5297 0.2596 0.4330 0.083 Uiso 1 1 calc R
H28B H 0.4092 0.2230 0.3640 0.083 Uiso 1 1 calc R
C29 C 0.4724(3) 0.1610(2) 0.4963(3) 0.0886(12) Uani 1 1 d .
H29A H 0.5498 0.1535 0.5458 0.106 Uiso 1 1 calc R
H29B H 0.4403 0.1066 0.4739 0.106 Uiso 1 1 calc R
C30 C 0.3904(6) 0.2047(3) 0.5445(4) 0.146(2) Uani 1 1 d .
H30A H 0.4286 0.2556 0.5749 0.175 Uiso 1 1 calc R
H30B H 0.3177 0.2199 0.4925 0.175 Uiso 1 1 calc R
C31 C 0.3602(8) 0.1594(3) 0.6162(7) 0.253(5) Uani 1 1 d .
H31A H 0.3073 0.1913 0.6413 0.379 Uiso 1 1 calc R
H31B H 0.4309 0.1463 0.6699 0.379 Uiso 1 1 calc R
H31C H 0.3214 0.1090 0.5870 0.379 Uiso 1 1 calc R
B3 B 0.7295(3) 0.2265(2) 0.2826(3) 0.0613(9) Uani 1 1 d .
H3 H 0.6695 0.2484 0.2106 0.074 Uiso 1 1 calc R
B4 B 0.7419(3) 0.2777(2) 0.3953(3) 0.0673(10) Uani 1 1 d .
H4 H 0.6894 0.3337 0.3965 0.081 Uiso 1 1 calc R
B5 B 0.7725(3) 0.2031(2) 0.4927(3) 0.0658(10) Uani 1 1 d .
H5 H 0.7398 0.2109 0.5570 0.079 Uiso 1 1 calc R
B6 B 0.7803(3) 0.1041(2) 0.4411(2) 0.0574(9) Uani 1 1 d .
H6 H 0.7529 0.0473 0.4711 0.069 Uiso 1 1 calc R
B7 B 0.8679(3) 0.1801(2) 0.2934(3) 0.0632(10) Uani 1 1 d .
H7 H 0.8980 0.1718 0.2279 0.076 Uiso 1 1 calc R
B8 B 0.8619(3) 0.2784(2) 0.3472(3) 0.0739(11) Uani 1 1 d .
H8 H 0.8896 0.3353 0.3177 0.089 Uiso 1 1 calc R
B9 B 0.8883(3) 0.2640(3) 0.4759(3) 0.0771(12) Uani 1 1 d .
H9 H 0.9330 0.3117 0.5306 0.092 Uiso 1 1 calc R
B10 B 0.9119(3) 0.1572(2) 0.5035(3) 0.0717(11) Uani 1 1 d .
H10 H 0.9718 0.1351 0.5755 0.086 Uiso 1 1 calc R
B11 B 0.8995(3) 0.1051(2) 0.3907(3) 0.0611(9) Uani 1 1 d .
H11 H 0.9502 0.0485 0.3879 0.073 Uiso 1 1 calc R
B12 B 0.9664(3) 0.2038(2) 0.4127(3) 0.0710(11) Uani 1 1 d .
H12 H 1.0624 0.2119 0.4254 0.085 Uiso 1 1 calc R

loop_
_atom_site_aniso_label
_atom_site_aniso_U_11
_atom_site_aniso_U_22
_atom_site_aniso_U_33
_atom_site_aniso_U_23
_atom_site_aniso_U_13
_atom_site_aniso_U_12
C1 0.0450(16) 0.0533(16) 0.0532(17) -0.0070(13) 0.0151(13) 0.0000(13)
C2 0.0406(15) 0.0553(16) 0.0487(16) 0.0002(13) 0.0119(12) 0.0029(13)
C11 0.0425(16) 0.0554(17) 0.0449(15) -0.0029(13) 0.0141(12) 0.0008(13)
C12 0.0408(15) 0.0621(18) 0.0514(17) -0.0060(14) 0.0129(13) 0.0025(14)
C13 0.0596(19) 0.079(2) 0.0522(19) -0.0040(16) 0.0172(15) 0.0106(16)
C14 0.064(2) 0.113(3) 0.0528(19) -0.009(2) 0.0202(16) 0.009(2)
C15 0.069(2) 0.105(3) 0.077(3) -0.021(2) 0.0266(19) 0.019(2)
C16 0.087(3) 0.083(2) 0.096(3) -0.001(2) 0.036(2) 0.029(2)
C17 0.078(2) 0.068(2) 0.070(2) 0.0029(17) 0.0321(18) 0.0113(18)
C18 0.0435(17) 0.0631(18) 0.0495(16) -0.0074(14) 0.0144(12) -0.0023(14)
C19 0.056(2) 0.110(3) 0.074(2) -0.040(2) 0.0188(16) -0.0144(19)
C20 0.0395(15) 0.0627(17) 0.0496(16) -0.0020(14) 0.0125(12) -0.0003(13)
C21 0.0437(16) 0.074(2) 0.0510(17) -0.0096(15) 0.0154(13) -0.0035(15)
C22 0.066(2) 0.082(2) 0.087(3) -0.004(2) 0.0247(18) -0.0171(19)
C23 0.088(3) 0.125(4) 0.105(3) -0.022(3) 0.044(3) -0.047(3)
C24 0.058(3) 0.185(5) 0.097(3) -0.047(3) 0.036(2) -0.041(3)
C25 0.046(2) 0.178(5) 0.089(3) -0.010(3) 0.0118(19) 0.020(3)
C26 0.053(2) 0.121(3) 0.072(2) 0.016(2) 0.0158(17) 0.011(2)
C27 0.0449(16) 0.0592(17) 0.0546(17) -0.0044(14) 0.0174(13) 0.0007(14)
C28 0.0583(19) 0.077(2) 0.079(2) -0.0199(18) 0.0304(17) -0.0034(16)
C29 0.090(3) 0.106(3) 0.083(3) -0.030(2) 0.047(2) -0.018(2)
C30 0.204(6) 0.123(4) 0.178(5) -0.029(4) 0.155(5) -0.017(4)
C31 0.405(13) 0.102(4) 0.405(13) -0.009(6) 0.349(12) -0.017(6)
B3 0.056(2) 0.059(2) 0.067(2) 0.0083(18) 0.0174(17) -0.0005(17)
B4 0.061(2) 0.053(2) 0.086(3) -0.0120(19) 0.021(2) -0.0063(17)
B5 0.059(2) 0.075(2) 0.058(2) -0.0153(19) 0.0112(17) -0.0078(19)
B6 0.057(2) 0.063(2) 0.0482(19) 0.0019(16) 0.0102(15) 0.0012(17)
B7 0.046(2) 0.074(2) 0.071(2) 0.0018(19) 0.0197(17) -0.0088(17)
B8 0.065(2) 0.062(2) 0.092(3) -0.001(2) 0.020(2) -0.0146(19)
B9 0.061(2) 0.075(3) 0.087(3) -0.021(2) 0.012(2) -0.015(2)
B10 0.055(2) 0.084(3) 0.063(2) -0.007(2) -0.0005(18) -0.003(2)
B11 0.0417(19) 0.067(2) 0.066(2) -0.0031(18) 0.0048(16) 0.0045(16)
B12 0.044(2) 0.079(3) 0.083(3) -0.009(2) 0.0104(18) -0.0095(18)

loop_
_atom_type_symbol
_atom_type_description
_atom_type_scat_dispersion_real
_atom_type_scat_dispersion_imag
_atom_type_scat_source
C C 0.0033 0.0016 'International Tables Vol C Tables 4.2.6.8 and 6.1.1.4'
H H 0.0000 0.0000 'International Tables Vol C Tables 4.2.6.8 and 6.1.1.4'
B B 0.0013 0.0007 'International Tables Vol C Tables 4.2.6.8 and 6.1.1.4'

loop_
_geom_angle_atom_site_label_1
_geom_angle_atom_site_label_2
_geom_angle_atom_site_label_3
_geom_angle
C27 C1 C2 116.3(2)
C27 C1 B5 122.5(2)
C2 C1 B5 110.6(2)
C27 C1 B4 123.7(2)
C2 C1 B4 110.2(2)
B5 C1 B4 62.3(2)
C27 C1 B6 116.1(2)
C2 C1 B6 61.59(17)
B5 C1 B6 61.70(19)
B4 C1 B6 112.9(2)
C27 C1 B3 117.8(2)
C2 C1 B3 61.61(18)
B5 C1 B3 112.6(2)
B4 C1 B3 61.1(2)
B6 C1 B3 113.6(2)
C11 C2 C1 115.9(2)
C11 C2 B7 121.8(2)
C1 C2 B7 110.9(2)
C11 C2 B11 123.9(2)
C1 C2 B11 111.0(2)
B7 C2 B11 62.31(19)
C11 C2 B6 118.3(2)
C1 C2 B6 61.84(18)
B7 C2 B6 113.1(2)
B11 C2 B6 61.66(19)
C11 C2 B3 115.2(2)
C1 C2 B3 61.88(18)
B7 C2 B3 61.45(19)
B11 C2 B3 113.0(2)
B6 C2 B3 114.1(2)
C18 C11 C12 122.7(2)
C18 C11 C2 120.8(2)
C12 C11 C2 116.4(2)
C13 C12 C17 118.4(3)
C13 C12 C11 121.1(3)
C17 C12 C11 120.5(3)
C12 C13 C14 120.6(3)
C15 C14 C13 120.0(3)
C16 C15 C14 120.1(3)
C15 C16 C17 120.3(3)
C16 C17 C12 120.6(3)
C11 C18 C20 122.8(2)
C11 C18 C19 120.1(3)
C20 C18 C19 117.0(2)
C27 C20 C18 123.7(2)
C27 C20 C21 118.5(2)
C18 C20 C21 117.8(2)
C26 C21 C22 117.7(3)
C26 C21 C20 121.7(3)
C22 C21 C20 120.6(3)
C23 C22 C21 121.2(4)
C24 C23 C22 120.6(4)
C23 C24 C25 119.7(4)
C24 C25 C26 119.9(4)
C21 C26 C25 120.9(4)
C20 C27 C1 120.4(2)
C20 C27 C28 122.8(3)
C1 C27 C28 116.8(2)
C29 C28 C27 113.5(3)
C28 C29 C30 112.7(4)
C31 C30 C29 115.4(5)
C2 B3 C1 56.50(16)
C2 B3 B8 105.2(2)
C1 B3 B8 105.2(3)
C2 B3 B4 104.5(2)
C1 B3 B4 59.10(19)
B8 B3 B4 59.9(2)
C2 B3 B7 58.96(18)
C1 B3 B7 104.6(2)
B8 B3 B7 60.3(2)
B4 B3 B7 108.1(3)
C1 B4 B8 105.8(3)
C1 B4 B3 59.80(19)
B8 B4 B3 60.0(2)
C1 B4 B9 104.9(3)
B8 B4 B9 60.1(2)
B3 B4 B9 108.2(3)
C1 B4 B5 58.73(19)
B8 B4 B5 108.1(3)
B3 B4 B5 108.7(3)
B9 B4 B5 59.7(2)
C1 B5 B9 105.2(3)
C1 B5 B6 59.58(17)
B9 B5 B6 107.8(3)
C1 B5 B10 105.3(3)
B9 B5 B10 60.2(2)
B6 B5 B10 59.4(2)
C1 B5 B4 59.01(18)
B9 B5 B4 59.7(2)
B6 B5 B4 108.5(3)
B10 B5 B4 107.9(3)
C2 B6 C1 56.57(16)
C2 B6 B10 105.2(2)
C1 B6 B10 105.3(2)
C2 B6 B11 58.95(18)
C1 B6 B11 104.6(2)
B10 B6 B11 60.2(2)
C2 B6 B5 104.2(2)
C1 B6 B5 58.72(18)
B10 B6 B5 60.3(2)
B11 B6 B5 108.0(3)
C2 B7 B3 59.59(18)
C2 B7 B12 104.9(3)
B3 B7 B12 108.0(3)
C2 B7 B8 105.2(3)
B3 B7 B8 59.7(2)
B12 B7 B8 60.0(2)
C2 B7 B11 58.90(18)
B3 B7 B11 108.7(3)
B12 B7 B11 59.7(2)
B8 B7 B11 107.8(3)
B4 B8 B3 60.0(2)
B4 B8 B9 60.2(2)
B3 B8 B9 108.3(3)
B4 B8 B12 108.2(3)
B3 B8 B12 108.1(3)
B9 B8 B12 60.1(2)
B4 B8 B7 107.9(3)
B3 B8 B7 60.0(2)
B9 B8 B7 107.9(3)
B12 B8 B7 59.8(2)
B8 B9 B5 108.6(3)
B8 B9 B4 59.8(2)
B5 B9 B4 60.6(2)
B8 B9 B12 60.1(2)
B5 B9 B12 108.3(3)
B4 B9 B12 107.9(3)
B8 B9 B10 108.6(3)
B5 B9 B10 60.2(2)
B4 B9 B10 108.6(3)
B12 B9 B10 60.2(2)
B6 B10 B11 60.3(2)
B6 B10 B5 60.3(2)
B11 B10 B5 108.1(2)
B6 B10 B9 108.1(3)
B11 B10 B9 107.6(3)
B5 B10 B9 59.7(2)
B6 B10 B12 108.2(3)
B11 B10 B12 59.7(2)
B5 B10 B12 107.5(3)
B9 B10 B12 59.8(2)
C2 B11 B12 104.8(2)
C2 B11 B10 105.0(2)
B12 B11 B10 60.3(2)
C2 B11 B6 59.39(17)
B12 B11 B6 107.9(3)
B10 B11 B6 59.5(2)
C2 B11 B7 58.79(18)
B12 B11 B7 59.7(2)
B10 B11 B7 108.0(3)
B6 B11 B7 108.4(2)
B11 B12 B7 60.6(2)
B11 B12 B8 108.8(2)
B7 B12 B8 60.2(2)
B11 B12 B9 108.0(3)
B7 B12 B9 107.9(3)
B8 B12 B9 59.8(2)
B11 B12 B10 59.9(2)
B7 B12 B10 108.5(3)
B8 B12 B10 108.3(3)
B9 B12 B10 60.0(2)

loop_
_geom_bond_atom_site_label_1
_geom_bond_atom_site_label_2
_geom_bond_distance
C1 C27 1.487(4)
C1 C2 1.640(4)
C1 B5 1.717(4)
C1 B4 1.722(4)
C1 B6 1.733(4)
C1 B3 1.735(4)
C2 C11 1.494(4)
C2 B7 1.719(4)
C2 B11 1.721(4)
C2 B6 1.729(4)
C2 B3 1.730(4)
C11 C18 1.343(4)
C11 C12 1.492(4)
C12 C13 1.377(4)
C12 C17 1.384(4)
C13 C14 1.386(4)
C14 C15 1.367(5)
C15 C16 1.361(5)
C16 C17 1.380(4)
C18 C20 1.476(4)
C18 C19 1.507(4)
C20 C27 1.345(4)
C20 C21 1.501(4)
C21 C26 1.375(4)
C21 C22 1.379(4)
C22 C23 1.367(5)
C23 C24 1.356(6)
C24 C25 1.366(6)
C25 C26 1.386(5)
C27 C28 1.511(4)
C28 C29 1.510(5)
C29 C30 1.522(5)
C30 C31 1.384(7)
B3 B8 1.757(5)
B3 B4 1.757(5)
B3 B7 1.762(5)
B4 B8 1.755(6)
B4 B9 1.762(5)
B4 B5 1.778(5)
B5 B9 1.761(6)
B5 B6 1.769(5)
B5 B10 1.769(5)
B6 B10 1.753(5)
B6 B11 1.768(5)
B7 B12 1.763(5)
B7 B8 1.769(5)
B7 B11 1.780(5)
B8 B9 1.760(6)
B8 B12 1.765(5)
B9 B12 1.765(6)
B9 B10 1.770(6)
B10 B11 1.766(5)
B10 B12 1.773(6)
B11 B12 1.762(5)
